data_7104539
loop_
_publ_author_name
'Wenzel, Marco'
'Jameson, Geoffrey B'
'Ferguson, Lauren A'
'Knapp, Quintin W'
'Forgan, Ross S'
'White, Fraser J'
'Parsons, Simon'
'Tasker, Peter A'
'Plieger, Paul G'

_publ_section_title
;
 Anion-induced contraction of helical receptors.
;
_journal_issue 24
_journal_name_full 'Chemical communications (Cambridge, England)'
_journal_page_first 3606
_journal_page_last 3608
_journal_paper_doi 10.1039/b902772f
_journal_volume 34
_journal_year 2009
_chemical_formula_moiety 'C64 H96 Cu2 N8 O8, 2.5(C2 H4 Cl2)'
_chemical_formula_sum 'C69 H106 Cl5 Cu2 N8 O8'
_chemical_formula_weight 1479.95
_chemical_name_systematic
;
?
;
_space_group_IT_number 33
_symmetry_cell_setting orthorhombic
_symmetry_space_group_name_Hall 'P 2c -2n'
_symmetry_space_group_name_H-M 'P n a 21'
_atom_sites_solution_hydrogens geom
_atom_sites_solution_primary direct
_atom_sites_solution_secondary difmap
_audit_creation_method SHELXL-97
_cell_angle_alpha 90.00
_cell_angle_beta 90.00
_cell_angle_gamma 90.00
_cell_formula_units_Z 4
_cell_length_a 26.318(5)
_cell_length_b 22.685(4)
_cell_length_c 13.388(3)
_cell_measurement_reflns_used 8551
_cell_measurement_temperature 150
_cell_measurement_theta_max 23
_cell_measurement_theta_min 2
_cell_volume 7993(3)
_computing_cell_refinement 'SAINT (Siemens ,1995)'
_computing_data_collection 'SMART (Siemens, 1993)'
_computing_data_reduction 'SAINT (Siemens ,1995)'
_computing_molecular_graphics 'Bruker SHELXTL'
_computing_publication_material 'Bruker SHELXTL'
_computing_structure_refinement 'Bruker SHELXTL'
_computing_structure_solution 'Bruker SHELXTL'
_diffrn_ambient_temperature 150
_diffrn_measured_fraction_theta_full 0.994
_diffrn_measured_fraction_theta_max 0.994
_diffrn_measurement_device_type 'Bruker SMART'
_diffrn_measurement_method '\f & \w scans'
_diffrn_radiation_monochromator graphite
_diffrn_radiation_source 'fine-focus sealed tube'
_diffrn_radiation_type 'Mo K\a'
_diffrn_radiation_wavelength 0.71073
_diffrn_reflns_av_R_equivalents 0.0668
_diffrn_reflns_av_sigmaI/netI 0.0428
_diffrn_reflns_limit_h_max 28
_diffrn_reflns_limit_h_min -28
_diffrn_reflns_limit_k_max 24
_diffrn_reflns_limit_k_min -24
_diffrn_reflns_limit_l_max 14
_diffrn_reflns_limit_l_min -14
_diffrn_reflns_number 67413
_diffrn_reflns_theta_full 22.67
_diffrn_reflns_theta_max 22.67
_diffrn_reflns_theta_min 2.80
_diffrn_standards_number 0
_exptl_absorpt_coefficient_mu 0.752
_exptl_absorpt_correction_T_max 0.95
_exptl_absorpt_correction_T_min 0.56
_exptl_absorpt_correction_type multi-scan
_exptl_absorpt_process_details 'SADABS (Siemens, 1996)'
_exptl_crystal_colour green
_exptl_crystal_density_diffrn 1.230
_exptl_crystal_density_method 'not measured'
_exptl_crystal_description plate
_exptl_crystal_F_000 3132
_exptl_crystal_size_max 0.56
_exptl_crystal_size_mid 0.40
_exptl_crystal_size_min 0.07
_refine_diff_density_max 0.863
_refine_diff_density_min -0.763
_refine_diff_density_rms 0.109
_refine_ls_abs_structure_details 'Flack, 10348 Friedel-pairs'
_refine_ls_abs_structure_Flack 0.67(2)
_refine_ls_extinction_method none
_refine_ls_goodness_of_fit_ref 1.212
_refine_ls_hydrogen_treatment constr
_refine_ls_matrix_type full
_refine_ls_number_parameters 910
_refine_ls_number_reflns 10607
_refine_ls_number_restraints 1005
_refine_ls_restrained_S_all 1.190
_refine_ls_R_factor_all 0.0881
_refine_ls_R_factor_gt 0.0865
_refine_ls_shift/su_max 0.001
_refine_ls_shift/su_mean 0.000
_refine_ls_structure_factor_coef Fsqd
_refine_ls_weighting_details 'calc w=1/[\s^2^(Fo^2^)+(0.0582P)^2^+52.8937P] where P=(Fo^2^+2Fc^2^)/3'
_refine_ls_weighting_scheme calc
_refine_ls_wR_factor_gt 0.1967
_refine_ls_wR_factor_ref 0.1977
_reflns_number_gt 10358
_reflns_number_total 10607
_reflns_threshold_expression >2sigma(I)
_oxford_structure_analysis_title 'pt0530 in Pna21'
_cod_data_source_file b902772f.txt
_cod_data_source_block pt0530_pna21
_cod_depositor_comments
;
The following automatic conversions were performed:
'_symmetry_cell_setting' value 'Orthorhombic' changed to 'orthorhombic'
according to '/home/saulius/struct/CIF-dictionaries/cif_core.dic'
dictionary named 'cif_core.dic' version 2.4.1 from 2010-06-29.

Automatic conversion script
Id: cif_fix_enum 1527 2010-12-29 10:47:43Z saulius 
;
_cod_original_sg_symbol_H-M 'P n a 21 '
_cod_database_code 7104539

loop_
_symmetry_equiv_pos_as_xyz
'x, y, z'
'-x, -y, z+1/2'
'x+1/2, -y+1/2, z'
'-x+1/2, y+1/2, z+1/2'

loop_
_atom_site_label
_atom_site_type_symbol
_atom_site_fract_x
_atom_site_fract_y
_atom_site_fract_z
_atom_site_U_iso_or_equiv
_atom_site_adp_type
_atom_site_occupancy
_atom_site_symmetry_multiplicity
_atom_site_calc_flag
_atom_site_refinement_flags
_atom_site_disorder_assembly
_atom_site_disorder_group
Cu1 Cu 0.39277(4) 0.78612(4) 0.17256(8) 0.0189(2) Uani 1 1 d . . .
Cu2 Cu 0.00678(4) 0.77344(4) 0.11588(7) 0.0167(2) Uani 1 1 d . . .
O11 O 0.3743(2) 0.8381(3) 0.2767(5) 0.0289(15) Uani 1 1 d U . .
C11 C 0.3623(3) 0.8936(4) 0.2753(7) 0.0244(16) Uani 1 1 d U . .
C12 C 0.4002(3) 0.6786(4) 0.0583(6) 0.0210(15) Uani 1 1 d U . .
O12 O 0.4153(2) 0.7324(2) 0.0731(4) 0.0212(14) Uani 1 1 d U . .
O13 O -0.0123(2) 0.7147(2) 0.2108(4) 0.0217(14) Uani 1 1 d U . .
C13 C 0.0019(3) 0.6599(4) 0.2120(6) 0.0206(15) Uani 1 1 d U . .
O14 O 0.0199(2) 0.8310(3) 0.0194(4) 0.0195(14) Uani 1 1 d U . .
C14 C 0.0350(3) 0.8870(4) 0.0292(6) 0.0168(14) Uani 1 1 d U . .
O21 O 0.4074(2) 0.8423(3) -0.0238(4) 0.0249(14) Uani 1 1 d U . .
H21 H 0.4145 0.8075 -0.0323 0.030 Uiso 1 1 calc R . .
C21 C 0.3643(3) 0.9277(4) 0.1882(7) 0.0252(14) Uani 1 1 d U . .
C22 C 0.3801(3) 0.6423(4) 0.1358(6) 0.0241(14) Uani 1 1 d U . .
O22 O 0.3569(3) 0.7314(3) 0.3577(5) 0.0361(17) Uani 1 1 d U . .
H22 H 0.3586 0.7670 0.3677 0.043 Uiso 1 1 calc R . .
O23 O 0.0436(2) 0.7291(3) -0.0778(4) 0.0269(15) Uani 1 1 d U . .
H23 H 0.0413 0.7650 -0.0841 0.032 Uiso 1 1 calc R . .
C23 C 0.0188(3) 0.6277(3) 0.1282(6) 0.0191(13) Uani 1 1 d U . .
C24 C 0.0371(3) 0.9156(3) 0.1237(7) 0.0192(13) Uani 1 1 d U . .
O24 O -0.0022(2) 0.8172(3) 0.3225(4) 0.0295(15) Uani 1 1 d U . .
H24 H -0.0105 0.7824 0.3247 0.035 Uiso 1 1 calc R . .
C31 C 0.3517(4) 0.9886(4) 0.1903(8) 0.0348(17) Uani 1 1 d U . .
H52A H 0.3546 1.0104 0.1318 0.042 Uiso 1 1 calc R . .
C32 C 0.3705(3) 0.5813(4) 0.1184(8) 0.0265(15) Uani 1 1 d U . .
H27A H 0.3597 0.5579 0.1715 0.032 Uiso 1 1 calc R . .
C33 C 0.0280(3) 0.5675(4) 0.1331(6) 0.0218(15) Uani 1 1 d U . .
H62A H 0.0395 0.5484 0.0760 0.026 Uiso 1 1 calc R . .
C34 C 0.0552(3) 0.9738(3) 0.1284(7) 0.0219(14) Uani 1 1 d U . .
H48A H 0.0574 0.9919 0.1906 0.026 Uiso 1 1 calc R . .
C41 C 0.3354(4) 1.0161(5) 0.2741(8) 0.0388(16) Uani 1 1 d U . .
C42 C 0.3764(3) 0.5564(4) 0.0283(7) 0.0248(14) Uani 1 1 d U . .
C43 C 0.0208(4) 0.5351(4) 0.2174(7) 0.0274(15) Uani 1 1 d U . .
C44 C 0.0698(3) 1.0053(4) 0.0454(6) 0.0202(14) Uani 1 1 d U A .
C51 C 0.3327(4) 0.9804(4) 0.3624(7) 0.0330(17) Uani 1 1 d U . .
H50A H 0.3210 0.9975 0.4212 0.040 Uiso 1 1 calc R . .
C52 C 0.3918(3) 0.5932(4) -0.0499(7) 0.0232(15) Uani 1 1 d U . .
H14A H 0.3944 0.5773 -0.1138 0.028 Uiso 1 1 calc R . .
C53 C 0.0075(3) 0.5674(4) 0.3052(7) 0.0246(15) Uani 1 1 d U . .
H47A H 0.0049 0.5477 0.3660 0.030 Uiso 1 1 calc R . .
C54 C 0.0658(3) 0.9772(3) -0.0451(6) 0.0174(14) Uani 1 1 d U . .
H39A H 0.0754 0.9975 -0.1024 0.021 Uiso 1 1 calc R . .
C61 C 0.3466(3) 0.9217(4) 0.3636(7) 0.0276(15) Uani 1 1 d U . .
C62 C 0.4033(3) 0.6517(4) -0.0364(6) 0.0174(13) Uani 1 1 d U . .
C63 C -0.0019(3) 0.6283(4) 0.3012(6) 0.0222(14) Uani 1 1 d U . .
C64 C 0.0477(3) 0.9192(3) -0.0551(6) 0.0159(13) Uani 1 1 d U . .
C211 C 0.3809(3) 0.9052(4) 0.0908(6) 0.0214(18) Uani 1 1 d U . .
H40A H 0.3832 0.9315 0.0377 0.026 Uiso 1 1 calc R . .
C212 C 0.3708(3) 0.6661(4) 0.2344(6) 0.0235(18) Uani 1 1 d U . .
H37A H 0.3632 0.6389 0.2843 0.028 Uiso 1 1 calc R . .
C213 C 0.0307(3) 0.6569(4) 0.0331(7) 0.0233(17) Uani 1 1 d U . .
H20A H 0.0405 0.6333 -0.0202 0.028 Uiso 1 1 calc R . .
C214 C 0.0227(3) 0.8869(4) 0.2172(7) 0.0205(17) Uani 1 1 d U . .
H44A H 0.0233 0.9096 0.2750 0.025 Uiso 1 1 calc R . .
N221 N 0.3924(3) 0.8510(3) 0.0754(5) 0.0192(17) Uani 1 1 d U . .
N222 N 0.3718(3) 0.7192(3) 0.2598(5) 0.0276(18) Uani 1 1 d U . .
N223 N 0.0284(3) 0.7130(3) 0.0184(5) 0.0172(16) Uani 1 1 d U . .
N224 N 0.0090(3) 0.8323(3) 0.2258(6) 0.0214(17) Uani 1 1 d U . .
C411 C 0.3200(4) 1.0814(5) 0.2801(8) 0.045(2) Uani 1 1 d U . .
C412 C 0.3694(4) 0.4895(4) 0.0105(7) 0.0280(18) Uani 1 1 d U . .
C413 C 0.0269(4) 0.4683(5) 0.2205(8) 0.038(2) Uani 1 1 d U . .
C414 C 0.0899(3) 1.0684(4) 0.0576(7) 0.0252(17) Uani 1 1 d U . .
C421 C 0.2643(5) 1.0864(6) 0.3157(10) 0.060(3) Uani 1 1 d U . .
H75A H 0.2548 1.1272 0.3195 0.090 Uiso 1 1 calc R . .
H75B H 0.2610 1.0686 0.3805 0.090 Uiso 1 1 calc R . .
H75C H 0.2425 1.0664 0.2693 0.090 Uiso 1 1 calc R . .
C422 C 0.4207(8) 0.4618(9) 0.0006(16) 0.124(7) Uani 1 1 d U . .
H20B H 0.4170 0.4202 -0.0102 0.186 Uiso 1 1 calc R . .
H20C H 0.4398 0.4684 0.0607 0.186 Uiso 1 1 calc R . .
H20D H 0.4383 0.4791 -0.0549 0.186 Uiso 1 1 calc R . .
C423 C 0.0169(6) 0.4424(6) 0.3204(10) 0.069(4) Uani 1 1 d U . .
H82A H 0.0421 0.4561 0.3668 0.103 Uiso 1 1 calc R . .
H82B H 0.0183 0.4002 0.3161 0.103 Uiso 1 1 calc R . .
H82C H -0.0162 0.4542 0.3429 0.103 Uiso 1 1 calc R . .
C424 C 0.1013(5) 1.0965(6) -0.0389(10) 0.034(4) Uani 0.761(14) 1 d PU A 1
H79A H 0.1270 1.0742 -0.0730 0.051 Uiso 0.761(14) 1 calc PR A 1
H79B H 0.1133 1.1359 -0.0277 0.051 Uiso 0.761(14) 1 calc PR A 1
H79C H 0.0711 1.0977 -0.0789 0.051 Uiso 0.761(14) 1 calc PR A 1
C431 C 0.3237(6) 1.1109(6) 0.1774(12) 0.076(4) Uani 1 1 d U . .
H10G H 0.3137 1.1515 0.1829 0.115 Uiso 1 1 calc R . .
H10U H 0.3016 1.0910 0.1314 0.115 Uiso 1 1 calc R . .
H10I H 0.3580 1.1086 0.1537 0.115 Uiso 1 1 calc R . .
C432 C 0.3376(6) 0.4782(6) -0.0799(11) 0.072(4) Uani 1 1 d U . .
H88A H 0.3341 0.4365 -0.0897 0.108 Uiso 1 1 calc R . .
H88B H 0.3537 0.4954 -0.1373 0.108 Uiso 1 1 calc R . .
H88C H 0.3047 0.4955 -0.0708 0.108 Uiso 1 1 calc R . .
C433 C 0.0720(6) 0.4496(7) 0.1684(14) 0.090(5) Uani 1 1 d U . .
H10D H 0.1015 0.4625 0.2046 0.135 Uiso 1 1 calc R . .
H10E H 0.0724 0.4665 0.1027 0.135 Uiso 1 1 calc R . .
H10F H 0.0723 0.4074 0.1633 0.135 Uiso 1 1 calc R . .
C434 C 0.1354(5) 1.0700(6) 0.1285(10) 0.038(4) Uani 0.761(14) 1 d PU A 1
H94A H 0.1627 1.0472 0.1008 0.057 Uiso 0.761(14) 1 calc PR A 1
H94B H 0.1258 1.0539 0.1920 0.057 Uiso 0.761(14) 1 calc PR A 1
H94C H 0.1464 1.1101 0.1371 0.057 Uiso 0.761(14) 1 calc PR A 1
C441 C 0.3547(5) 1.1134(6) 0.3494(11) 0.069(4) Uani 1 1 d U . .
H81A H 0.3447 1.1540 0.3532 0.103 Uiso 1 1 calc R . .
H81B H 0.3889 1.1108 0.3250 0.103 Uiso 1 1 calc R . .
H81C H 0.3528 1.0959 0.4146 0.103 Uiso 1 1 calc R . .
C442 C 0.3459(6) 0.4599(7) 0.0928(12) 0.089(5) Uani 1 1 d U . .
H10S H 0.3430 0.4186 0.0781 0.133 Uiso 1 1 calc R . .
H10T H 0.3127 0.4762 0.1039 0.133 Uiso 1 1 calc R . .
H10L H 0.3663 0.4651 0.1517 0.133 Uiso 1 1 calc R . .
C443 C -0.0160(6) 0.4417(7) 0.1491(12) 0.088(5) Uani 1 1 d U . .
H84A H -0.0489 0.4510 0.1755 0.132 Uiso 1 1 calc R . .
H84B H -0.0121 0.3997 0.1452 0.132 Uiso 1 1 calc R . .
H84C H -0.0126 0.4584 0.0835 0.132 Uiso 1 1 calc R . .
C444 C 0.0473(4) 1.1075(5) 0.1080(10) 0.029(3) Uani 0.761(14) 1 d PU A 1
H10A H 0.0597 1.1470 0.1164 0.043 Uiso 0.761(14) 1 calc PR A 1
H10B H 0.0387 1.0913 0.1720 0.043 Uiso 0.761(14) 1 calc PR A 1
H10C H 0.0177 1.1080 0.0662 0.043 Uiso 0.761(14) 1 calc PR A 1
C454 C 0.0932(14) 1.0936(16) 0.147(3) 0.027(11) Uani 0.239(14) 1 d PU A 2
H79D H 0.1137 1.0696 0.1903 0.040 Uiso 0.239(14) 1 calc PR A 2
H79E H 0.0598 1.0977 0.1751 0.040 Uiso 0.239(14) 1 calc PR A 2
H79F H 0.1085 1.1318 0.1405 0.040 Uiso 0.239(14) 1 calc PR A 2
C464 C 0.1462(16) 1.0702(19) -0.001(3) 0.036(11) Uani 0.239(14) 1 d PU A 2
H94D H 0.1429 1.0524 -0.0660 0.053 Uiso 0.239(14) 1 calc PR A 2
H94E H 0.1709 1.0488 0.0372 0.053 Uiso 0.239(14) 1 calc PR A 2
H94F H 0.1570 1.1104 -0.0085 0.053 Uiso 0.239(14) 1 calc PR A 2
C474 C 0.0593(13) 1.1062(15) -0.018(3) 0.019(9) Uani 0.239(14) 1 d PU A 2
H10J H 0.0581 1.0863 -0.0812 0.028 Uiso 0.239(14) 1 calc PR A 2
H10K H 0.0755 1.1438 -0.0259 0.028 Uiso 0.239(14) 1 calc PR A 2
H10H H 0.0254 1.1118 0.0066 0.028 Uiso 0.239(14) 1 calc PR A 2
C611 C 0.3487(4) 0.8896(4) 0.4614(7) 0.0334(19) Uani 1 1 d U . .
H56A H 0.3842 0.8836 0.4783 0.040 Uiso 1 1 calc R . .
H56B H 0.3343 0.9151 0.5122 0.040 Uiso 1 1 calc R . .
C612 C 0.4227(3) 0.6889(4) -0.1230(6) 0.0165(16) Uani 1 1 d U . .
H51A H 0.4578 0.6996 -0.1100 0.020 Uiso 1 1 calc R . .
H51B H 0.4221 0.6652 -0.1833 0.020 Uiso 1 1 calc R . .
C613 C -0.0192(3) 0.6598(4) 0.3966(6) 0.0203(17) Uani 1 1 d U . .
H18A H -0.0539 0.6732 0.3877 0.024 Uiso 1 1 calc R . .
H18B H -0.0189 0.6320 0.4515 0.024 Uiso 1 1 calc R . .
C614 C 0.0405(3) 0.8927(4) -0.1576(6) 0.0165(16) Uani 1 1 d U . .
H34A H 0.0048 0.8835 -0.1666 0.020 Uiso 1 1 calc R . .
H34B H 0.0496 0.9219 -0.2074 0.020 Uiso 1 1 calc R . .
N621 N 0.3230(3) 0.8327(4) 0.4669(6) 0.038(2) Uani 1 1 d U . .
N622 N 0.3935(3) 0.7427(3) -0.1403(5) 0.0180(16) Uani 1 1 d U . .
N623 N 0.0125(3) 0.7102(3) 0.4228(6) 0.033(2) Uani 1 1 d U . .
N624 N 0.0705(3) 0.8387(3) -0.1758(5) 0.0217(16) Uani 1 1 d U . .
C631 C 0.3387(5) 0.8045(6) 0.5613(9) 0.061(3) Uani 1 1 d U . .
H76A H 0.3225 0.7668 0.5672 0.092 Uiso 1 1 calc R . .
H76B H 0.3289 0.8290 0.6166 0.092 Uiso 1 1 calc R . .
H76C H 0.3749 0.7994 0.5616 0.092 Uiso 1 1 calc R . .
C632 C 0.4189(4) 0.7756(4) -0.2206(7) 0.029(2) Uani 1 1 d U . .
H31A H 0.4534 0.7834 -0.2019 0.043 Uiso 1 1 calc R . .
H31B H 0.4014 0.8121 -0.2316 0.043 Uiso 1 1 calc R . .
H31C H 0.4184 0.7526 -0.2809 0.043 Uiso 1 1 calc R . .
C633 C -0.0096(4) 0.7382(5) 0.5109(8) 0.042(3) Uani 1 1 d U . .
H59A H 0.0103 0.7719 0.5292 0.063 Uiso 1 1 calc R . .
H59B H -0.0101 0.7105 0.5652 0.063 Uiso 1 1 calc R . .
H59C H -0.0437 0.7504 0.4961 0.063 Uiso 1 1 calc R . .
C634 C 0.0546(4) 0.8125(4) -0.2705(7) 0.028(2) Uani 1 1 d U . .
H67A H 0.0190 0.8034 -0.2678 0.042 Uiso 1 1 calc R . .
H67B H 0.0736 0.7770 -0.2822 0.042 Uiso 1 1 calc R . .
H67C H 0.0609 0.8398 -0.3239 0.042 Uiso 1 1 calc R . .
C641 C 0.2693(5) 0.8420(5) 0.4615(10) 0.054(2) Uani 1 1 d U . .
H68A H 0.2618 0.8668 0.4044 0.064 Uiso 1 1 calc R . .
H68B H 0.2583 0.8627 0.5210 0.064 Uiso 1 1 calc R . .
C642 C 0.3408(3) 0.7308(4) -0.1674(7) 0.0203(17) Uani 1 1 d U . .
H57A H 0.3276 0.7004 -0.1235 0.024 Uiso 1 1 calc R . .
H57B H 0.3399 0.7156 -0.2350 0.024 Uiso 1 1 calc R . .
C643 C 0.0643(4) 0.6944(5) 0.4364(9) 0.044(2) Uani 1 1 d U . .
H71A H 0.0758 0.6716 0.3794 0.053 Uiso 1 1 calc R . .
H71B H 0.0675 0.6699 0.4954 0.053 Uiso 1 1 calc R . .
C644 C 0.1236(3) 0.8530(4) -0.1771(7) 0.0292(18) Uani 1 1 d U . .
H49A H 0.1316 0.8748 -0.1168 0.035 Uiso 1 1 calc R . .
H49B H 0.1299 0.8791 -0.2333 0.035 Uiso 1 1 calc R . .
C651 C 0.2395(5) 0.7855(5) 0.4523(10) 0.059(2) Uani 1 1 d U . .
H60A H 0.2478 0.7668 0.3892 0.070 Uiso 1 1 calc R . .
H60B H 0.2496 0.7590 0.5055 0.070 Uiso 1 1 calc R . .
C652 C 0.3068(3) 0.7841(4) -0.1611(7) 0.0241(15) Uani 1 1 d U . .
H36A H 0.3176 0.8132 -0.2097 0.029 Uiso 1 1 calc R . .
H36B H 0.3096 0.8015 -0.0952 0.029 Uiso 1 1 calc R . .
C653 C 0.0986(4) 0.7499(5) 0.4481(10) 0.053(2) Uani 1 1 d U . .
H89A H 0.0911 0.7773 0.3945 0.064 Uiso 1 1 calc R . .
H89B H 0.0906 0.7692 0.5107 0.064 Uiso 1 1 calc R . .
C654 C 0.1597(3) 0.8014(4) -0.1845(7) 0.0288(16) Uani 1 1 d U . .
H42A H 0.1512 0.7732 -0.1326 0.035 Uiso 1 1 calc R . .
H42B H 0.1545 0.7821 -0.2484 0.035 Uiso 1 1 calc R . .
C661 C 0.1847(5) 0.7952(5) 0.4574(10) 0.058(2) Uani 1 1 d U . .
H73A H 0.1748 0.8223 0.4049 0.070 Uiso 1 1 calc R . .
H73B H 0.1764 0.8134 0.5209 0.070 Uiso 1 1 calc R . .
C662 C 0.2507(3) 0.7668(4) -0.1814(7) 0.0282(16) Uani 1 1 d U . .
H80A H 0.2483 0.7496 -0.2475 0.034 Uiso 1 1 calc R . .
H80B H 0.2405 0.7370 -0.1335 0.034 Uiso 1 1 calc R . .
C663 C 0.1526(5) 0.7361(5) 0.4462(10) 0.057(2) Uani 1 1 d U . .
H66A H 0.1612 0.7169 0.3837 0.069 Uiso 1 1 calc R . .
H66B H 0.1608 0.7094 0.5004 0.069 Uiso 1 1 calc R . .
C664 C 0.21475(13) 0.81746(19) -0.1749(4) 0.0302(16) Uani 1 1 d U . .
H61A H 0.2232 0.8455 -0.2271 0.036 Uiso 1 1 calc R . .
H61B H 0.2198 0.8371 -0.1113 0.036 Uiso 1 1 calc R . .
Cl11 Cl 0.22364(13) 0.93693(19) 0.1655(4) 0.133(2) Uani 0.88 1 d PRD . .
Cl12 Cl 0.13143(13) 0.78261(19) 0.1305(4) 0.180(4) Uani 0.88 1 d PRD . .
C111 C 0.17978(13) 0.88888(19) 0.1151(4) 0.091(4) Uani 0.88 1 d PRDU . .
H66C H 0.1510 0.9114 0.0907 0.110 Uiso 0.88 1 calc PR . .
H66D H 0.1951 0.8691 0.0583 0.110 Uiso 0.88 1 calc PR . .
C112 C 0.1619(7) 0.8457(7) 0.1833(14) 0.096(4) Uani 0.88 1 d PDU . .
H66E H 0.1382 0.8645 0.2286 0.115 Uiso 0.88 1 calc PR . .
H66F H 0.1905 0.8322 0.2228 0.115 Uiso 0.88 1 calc PR . .
C201 C 0.2421(8) 0.6913(7) 0.1553(17) 0.121(6) Uani 0.88 1 d PDU . .
H77A H 0.2613 0.6768 0.2120 0.146 Uiso 0.88 1 calc PR . .
H77B H 0.2082 0.7013 0.1782 0.146 Uiso 0.88 1 calc PR . .
C202 C 0.2392(9) 0.6480(7) 0.0829(17) 0.123(6) Uani 0.88 1 d PDU . .
H77C H 0.2733 0.6383 0.0609 0.147 Uiso 0.88 1 calc PR . .
H77D H 0.2208 0.6635 0.0258 0.147 Uiso 0.88 1 calc PR . .
Cl22 Cl 0.2081(4) 0.5813(3) 0.1250(6) 0.174(4) Uani 0.88 1 d PD . .
Cl21 Cl 0.27290(13) 0.75666(19) 0.1044(3) 0.0731(11) Uani 0.88 1 d PD . .
Cl31 Cl 0.1402(3) 0.5459(4) 0.4133(6) 0.076(2) Uani 0.50 1 d PD B 1
Cl32 Cl 0.2932(3) 0.4847(3) 0.3679(7) 0.078(2) Uani 0.50 1 d PD B 1
C301 C 0.2084(9) 0.5461(18) 0.402(7) 0.201(16) Uani 0.50 1 d PDU B 1
H30E H 0.2184 0.5747 0.3521 0.241 Uiso 0.50 1 calc PR B 1
H30F H 0.2231 0.5582 0.4655 0.241 Uiso 0.50 1 calc PR B 1
C302 C 0.2272(9) 0.4916(18) 0.377(5) 0.201(16) Uani 0.50 1 d PDU B 1
H30G H 0.2127 0.4807 0.3127 0.241 Uiso 0.50 1 calc PR B 1
H30H H 0.2152 0.4633 0.4255 0.241 Uiso 0.50 1 calc PR B 1
Cl3A Cl 0.2526(7) 0.6202(7) 0.4056(15) 0.096(5) Uani 0.25 1 d PD C 2
Cl3B Cl 0.1926(17) 0.455(3) 0.375(4) 0.39(5) Uani 0.25 1 d PD C 2
C30A C 0.2014(19) 0.570(2) 0.411(12) 0.201(16) Uani 0.25 1 d PDU C 2
H30A H 0.1752 0.5856 0.4546 0.241 Uiso 0.25 1 calc PR C 2
H30B H 0.1869 0.5654 0.3450 0.241 Uiso 0.25 1 calc PR C 2
C30B C 0.216(4) 0.514(2) 0.447(6) 0.201(16) Uani 0.25 1 d PDU C 2
H30C H 0.2043 0.5099 0.5149 0.241 Uiso 0.25 1 calc PR C 2
H30D H 0.2530 0.5124 0.4476 0.241 Uiso 0.25 1 calc PR C 2

loop_
_atom_site_aniso_label
_atom_site_aniso_U_11
_atom_site_aniso_U_22
_atom_site_aniso_U_33
_atom_site_aniso_U_23
_atom_site_aniso_U_13
_atom_site_aniso_U_12
Cu1 0.0323(6) 0.0103(4) 0.0140(5) -0.0008(5) 0.0021(5) 0.0030(4)
Cu2 0.0297(6) 0.0095(4) 0.0111(4) -0.0007(4) 0.0006(5) -0.0011(4)
O11 0.035(3) 0.026(3) 0.026(3) -0.004(3) 0.001(3) 0.006(3)
C11 0.025(3) 0.022(3) 0.026(3) -0.005(2) 0.005(2) 0.000(3)
C12 0.024(3) 0.022(3) 0.017(3) 0.003(2) -0.001(2) -0.002(2)
O12 0.030(3) 0.017(3) 0.016(3) -0.001(2) -0.003(2) -0.006(2)
O13 0.034(3) 0.017(3) 0.014(3) 0.002(2) 0.005(2) 0.004(2)
C13 0.018(3) 0.022(3) 0.023(3) 0.003(2) -0.001(2) 0.002(2)
O14 0.028(3) 0.017(3) 0.014(3) 0.000(2) -0.005(2) -0.007(2)
C14 0.022(3) 0.015(3) 0.014(3) 0.001(2) -0.003(2) -0.002(2)
O21 0.034(3) 0.018(3) 0.022(3) 0.003(2) 0.006(2) 0.003(2)
C21 0.028(3) 0.023(2) 0.024(3) -0.003(2) 0.000(2) 0.000(2)
C22 0.031(3) 0.024(3) 0.017(2) 0.001(2) -0.004(2) -0.002(2)
O22 0.056(4) 0.031(3) 0.021(3) -0.003(3) 0.013(3) 0.005(3)
O23 0.046(3) 0.021(3) 0.014(3) 0.003(2) 0.009(2) 0.000(3)
C23 0.023(2) 0.017(2) 0.018(2) 0.002(2) 0.001(2) 0.003(2)
C24 0.022(2) 0.016(2) 0.019(2) -0.002(2) 0.000(2) -0.003(2)
O24 0.049(3) 0.021(3) 0.018(3) 0.003(2) 0.006(3) -0.007(3)
C31 0.038(3) 0.031(3) 0.036(3) -0.005(3) 0.002(3) -0.001(3)
C32 0.029(3) 0.025(3) 0.025(3) 0.004(3) 0.000(3) 0.000(2)
C33 0.026(3) 0.019(3) 0.020(3) -0.003(2) 0.004(2) 0.005(2)
C34 0.0224(16) 0.0218(16) 0.0214(17) 0.0002(9) -0.0003(9) -0.0001(9)
C41 0.042(3) 0.034(3) 0.041(3) -0.006(2) 0.001(3) -0.001(2)
C42 0.028(3) 0.022(3) 0.024(2) 0.005(2) -0.005(2) 0.001(2)
C43 0.032(3) 0.022(3) 0.028(2) 0.002(2) 0.007(2) 0.003(2)
C44 0.025(2) 0.017(2) 0.018(2) 0.003(2) -0.004(2) 0.000(2)
C51 0.034(3) 0.032(3) 0.033(3) -0.007(3) 0.003(3) -0.004(3)
C52 0.028(3) 0.021(3) 0.021(3) 0.002(2) -0.005(2) 0.000(2)
C53 0.028(3) 0.022(3) 0.024(3) 0.003(2) 0.006(2) 0.001(2)
C54 0.023(3) 0.015(3) 0.015(3) 0.009(2) -0.004(2) 0.001(2)
C61 0.026(3) 0.028(3) 0.029(3) -0.005(2) 0.002(2) -0.001(2)
C62 0.023(2) 0.016(2) 0.013(2) 0.003(2) 0.000(2) 0.000(2)
C63 0.025(3) 0.021(2) 0.020(2) 0.003(2) -0.002(2) 0.000(2)
C64 0.020(2) 0.015(2) 0.013(2) 0.005(2) -0.002(2) 0.000(2)
C211 0.027(3) 0.017(3) 0.021(3) 0.000(3) -0.003(3) -0.001(3)
C212 0.034(3) 0.021(3) 0.016(3) 0.002(3) 0.003(3) -0.003(3)
C213 0.030(3) 0.018(3) 0.023(3) -0.001(3) 0.001(3) 0.000(3)
C214 0.025(3) 0.019(3) 0.018(3) 0.002(3) 0.003(3) -0.001(3)
N221 0.016(3) 0.024(3) 0.017(3) -0.001(3) -0.001(3) -0.002(3)
N222 0.038(4) 0.024(3) 0.020(3) 0.004(3) 0.012(3) 0.000(3)
N223 0.023(3) 0.016(3) 0.012(3) 0.005(3) 0.002(3) 0.000(3)
N224 0.025(3) 0.018(3) 0.021(3) 0.005(3) 0.001(3) 0.003(3)
C411 0.048(4) 0.039(3) 0.048(4) -0.005(3) 0.002(3) 0.002(3)
C412 0.033(3) 0.024(3) 0.027(3) 0.004(3) -0.006(3) 0.001(3)
C413 0.043(3) 0.035(3) 0.036(3) 0.003(3) 0.012(3) 0.006(3)
C414 0.031(3) 0.018(3) 0.026(3) 0.002(3) -0.006(3) -0.003(3)
C421 0.061(5) 0.052(5) 0.068(5) -0.011(4) 0.000(4) 0.008(4)
C422 0.125(8) 0.115(8) 0.132(8) -0.003(5) -0.003(5) 0.000(5)
C423 0.080(5) 0.059(5) 0.067(5) 0.002(4) 0.009(4) 0.008(4)
C424 0.034(5) 0.033(5) 0.034(5) -0.005(4) 0.002(4) -0.007(4)
C431 0.085(6) 0.066(5) 0.078(5) 0.000(4) 0.007(4) 0.012(4)
C432 0.082(6) 0.062(5) 0.072(5) 0.006(4) -0.011(4) -0.006(4)
C433 0.093(6) 0.085(6) 0.092(6) 0.000(5) 0.015(5) 0.013(4)
C434 0.044(5) 0.034(5) 0.036(5) 0.001(4) -0.006(4) -0.008(4)
C441 0.072(5) 0.060(5) 0.074(6) -0.007(4) 0.002(4) 0.001(4)
C442 0.103(6) 0.076(6) 0.087(6) 0.000(4) 0.009(5) -0.009(4)
C443 0.096(6) 0.079(6) 0.088(6) -0.003(4) 0.004(4) -0.004(4)
C444 0.033(5) 0.021(4) 0.032(5) -0.003(4) 0.001(4) -0.001(4)
C454 0.028(11) 0.027(11) 0.026(11) -0.004(5) 0.000(5) -0.001(5)
C464 0.037(12) 0.034(12) 0.036(12) 0.000(5) -0.001(5) -0.002(5)
C474 0.017(10) 0.020(10) 0.020(10) 0.005(5) -0.001(5) -0.001(5)
C611 0.032(3) 0.037(3) 0.031(3) -0.006(3) 0.000(3) 0.003(3)
C612 0.021(3) 0.016(3) 0.012(3) 0.003(3) -0.004(3) 0.001(3)
C613 0.026(3) 0.018(3) 0.016(3) 0.004(3) -0.005(3) -0.002(3)
C614 0.019(3) 0.018(3) 0.013(3) 0.005(3) 0.000(3) -0.001(3)
N621 0.049(4) 0.038(4) 0.028(4) 0.002(3) -0.002(3) 0.006(3)
N622 0.024(3) 0.016(3) 0.014(3) 0.006(3) 0.004(3) 0.005(3)
N623 0.046(4) 0.026(3) 0.028(4) -0.007(3) 0.006(3) -0.005(3)
N624 0.027(3) 0.022(3) 0.015(3) -0.004(3) 0.003(3) -0.001(3)
C631 0.068(5) 0.066(5) 0.050(5) 0.004(4) -0.004(4) 0.004(4)
C632 0.035(4) 0.027(4) 0.025(4) 0.005(3) 0.002(3) 0.001(3)
C633 0.055(5) 0.038(4) 0.034(4) -0.004(4) 0.001(4) -0.003(4)
C634 0.030(4) 0.033(4) 0.022(4) -0.001(3) 0.004(3) -0.005(3)
C641 0.058(4) 0.049(4) 0.054(4) -0.005(3) 0.004(3) -0.002(3)
C642 0.025(3) 0.017(3) 0.019(3) -0.002(3) -0.001(3) -0.001(3)
C643 0.050(4) 0.041(4) 0.042(4) -0.001(3) -0.002(3) -0.010(3)
C644 0.032(3) 0.027(3) 0.029(3) 0.000(3) 0.001(3) 0.003(3)
C651 0.059(3) 0.056(3) 0.061(3) -0.005(3) 0.004(3) 0.000(3)
C652 0.028(3) 0.021(3) 0.023(3) 0.001(2) 0.001(2) 0.004(2)
C653 0.054(3) 0.051(3) 0.055(3) -0.004(3) -0.002(3) -0.007(3)
C654 0.032(3) 0.025(3) 0.029(3) 0.001(3) 0.003(3) 0.002(3)
C661 0.059(3) 0.055(3) 0.061(3) -0.004(3) 0.004(3) -0.003(3)
C662 0.029(3) 0.027(3) 0.029(3) -0.001(3) 0.000(3) 0.001(3)
C663 0.058(3) 0.055(3) 0.059(3) -0.004(3) 0.001(3) -0.004(3)
C664 0.030(3) 0.030(3) 0.031(3) 0.000(3) 0.003(3) 0.002(3)
Cl11 0.110(4) 0.140(5) 0.149(5) -0.027(5) -0.041(4) 0.018(4)
Cl12 0.063(3) 0.246(9) 0.233(9) -0.151(8) -0.047(4) 0.042(4)
C111 0.087(5) 0.095(5) 0.092(5) -0.002(4) -0.003(4) 0.008(4)
C112 0.092(5) 0.097(5) 0.098(5) 0.000(4) -0.005(4) 0.007(4)
C201 0.121(7) 0.121(7) 0.122(7) -0.002(4) -0.003(4) 0.003(4)
C202 0.123(7) 0.123(7) 0.122(7) -0.001(4) -0.004(4) 0.003(4)
Cl22 0.313(11) 0.107(4) 0.103(5) 0.021(4) -0.012(6) -0.019(6)
Cl21 0.046(2) 0.099(3) 0.073(3) 0.025(3) 0.002(2) 0.0093(19)
Cl31 0.053(4) 0.090(5) 0.084(5) 0.024(4) 0.002(4) 0.024(4)
Cl32 0.063(4) 0.062(4) 0.109(6) -0.012(4) 0.026(4) 0.013(3)
C301 0.201(16) 0.201(16) 0.200(16) 0.000(3) -0.001(3) 0.000(3)
C302 0.201(16) 0.201(16) 0.200(16) 0.000(3) -0.001(3) 0.000(3)
Cl3A 0.101(12) 0.058(9) 0.129(15) -0.002(9) 0.010(11) -0.001(9)
Cl3B 0.20(4) 0.76(14) 0.21(4) 0.04(6) 0.12(3) -0.17(6)
C30A 0.201(16) 0.201(16) 0.200(16) 0.000(4) -0.001(3) 0.000(3)
C30B 0.201(16) 0.201(16) 0.200(16) 0.000(3) -0.001(3) 0.000(3)

loop_
_atom_type_symbol
_atom_type_description
_atom_type_scat_dispersion_real
_atom_type_scat_dispersion_imag
_atom_type_scat_source
C C 0.0033 0.0016 'International Tables Vol C Tables 4.2.6.8 and 6.1.1.4'
H H 0.0000 0.0000 'International Tables Vol C Tables 4.2.6.8 and 6.1.1.4'
N N 0.0061 0.0033 'International Tables Vol C Tables 4.2.6.8 and 6.1.1.4'
O O 0.0106 0.0060 'International Tables Vol C Tables 4.2.6.8 and 6.1.1.4'
Cl Cl 0.1484 0.1585 'International Tables Vol C Tables 4.2.6.8 and 6.1.1.4'
Cu Cu 0.3201 1.2651 'International Tables Vol C Tables 4.2.6.8 and 6.1.1.4'

loop_
_geom_angle_atom_site_label_1
_geom_angle_atom_site_label_2
_geom_angle_atom_site_label_3
_geom_angle
_geom_angle_site_symmetry_1
_geom_angle_site_symmetry_3
_geom_angle_publ_flag
O11 Cu1 O12 176.1(3) . . ?
O11 Cu1 N221 91.2(3) . . ?
O12 Cu1 N221 91.0(3) . . ?
O11 Cu1 N222 88.3(3) . . ?
O12 Cu1 N222 90.5(3) . . ?
N221 Cu1 N222 163.2(3) . . ?
O14 Cu2 O13 175.3(3) . . ?
O14 Cu2 N223 88.5(3) . . ?
O13 Cu2 N223 91.8(2) . . ?
O14 Cu2 N224 92.1(2) . . ?
O13 Cu2 N224 89.1(3) . . ?
N223 Cu2 N224 161.1(3) . . ?
C11 O11 Cu1 131.1(6) . . ?
O11 C11 C21 122.6(8) . . ?
O11 C11 C61 120.0(8) . . ?
C21 C11 C61 117.5(8) . . ?
O12 C12 C62 121.7(8) . . ?
O12 C12 C22 123.0(8) . . ?
C62 C12 C22 115.3(8) . . ?
C12 O12 Cu1 127.9(5) . . ?
C13 O13 Cu2 127.0(5) . . ?
O13 C13 C63 118.9(8) . . ?
O13 C13 C23 125.2(8) . . ?
C63 C13 C23 115.8(8) . . ?
C14 O14 Cu2 130.6(5) . . ?
O14 C14 C64 119.5(7) . . ?
O14 C14 C24 122.2(7) . . ?
C64 C14 C24 118.3(7) . . ?
N221 O21 H21 109.5 . . ?
C11 C21 C31 120.7(8) . . ?
C11 C21 C211 124.1(8) . . ?
C31 C21 C211 115.2(8) . . ?
C32 C22 C12 120.5(8) . . ?
C32 C22 C212 118.7(8) . . ?
C12 C22 C212 120.8(8) . . ?
N222 O22 H22 109.5 . . ?
N223 O23 H23 109.5 . . ?
C33 C23 C13 121.8(8) . . ?
C33 C23 C213 116.6(7) . . ?
C13 C23 C213 121.5(7) . . ?
C34 C24 C14 118.8(8) . . ?
C34 C24 C214 118.0(8) . . ?
C14 C24 C214 123.1(7) . . ?
N224 O24 H24 109.5 . . ?
C41 C31 C21 122.6(10) . . ?
C41 C31 H52A 118.7 . . ?
C21 C31 H52A 118.7 . . ?
C42 C32 C22 122.3(9) . . ?
C42 C32 H27A 118.8 . . ?
C22 C32 H27A 118.8 . . ?
C43 C33 C23 123.1(8) . . ?
C43 C33 H62A 118.4 . . ?
C23 C33 H62A 118.4 . . ?
C44 C34 C24 123.2(8) . . ?
C44 C34 H48A 118.4 . . ?
C24 C34 H48A 118.4 . . ?
C31 C41 C51 116.0(9) . . ?
C31 C41 C411 124.8(10) . . ?
C51 C41 C411 119.2(9) . . ?
C32 C42 C52 117.1(8) . . ?
C32 C42 C412 122.5(8) . . ?
C52 C42 C412 120.3(8) . . ?
C33 C43 C53 116.1(8) . . ?
C33 C43 C413 123.0(8) . . ?
C53 C43 C413 120.9(8) . . ?
C54 C44 C34 116.8(8) . . ?
C54 C44 C414 123.5(8) . . ?
C34 C44 C414 119.7(8) . . ?
C61 C51 C41 122.7(9) . . ?
C61 C51 H50A 118.6 . . ?
C41 C51 H50A 118.6 . . ?
C62 C52 C42 122.8(8) . . ?
C62 C52 H14A 118.6 . . ?
C42 C52 H14A 118.6 . . ?
C63 C53 C43 121.1(8) . . ?
C63 C53 H47A 119.5 . . ?
C43 C53 H47A 119.5 . . ?
C44 C54 C64 122.9(8) . . ?
C44 C54 H39A 118.5 . . ?
C64 C54 H39A 118.5 . . ?
C51 C61 C11 120.4(9) . . ?
C51 C61 C611 119.3(9) . . ?
C11 C61 C611 120.2(8) . . ?
C52 C62 C12 121.5(8) . . ?
C52 C62 C612 120.7(7) . . ?
C12 C62 C612 117.7(7) . . ?
C13 C63 C53 121.7(8) . . ?
C13 C63 C613 119.5(8) . . ?
C53 C63 C613 118.7(8) . . ?
C14 C64 C54 119.9(7) . . ?
C14 C64 C614 119.9(7) . . ?
C54 C64 C614 120.2(7) . . ?
N221 C211 C21 123.1(8) . . ?
N221 C211 H40A 118.4 . . ?
C21 C211 H40A 118.4 . . ?
N222 C212 C22 127.1(8) . . ?
N222 C212 H37A 116.5 . . ?
C22 C212 H37A 116.5 . . ?
N223 C213 C23 124.6(8) . . ?
N223 C213 H20A 117.7 . . ?
C23 C213 H20A 117.7 . . ?
N224 C214 C24 125.2(8) . . ?
N224 C214 H44A 117.4 . . ?
C24 C214 H44A 117.4 . . ?
C211 N221 O21 110.8(7) . . ?
C211 N221 Cu1 127.8(6) . . ?
O21 N221 Cu1 121.4(5) . . ?
C212 N222 O22 116.1(7) . . ?
C212 N222 Cu1 125.4(6) . . ?
O22 N222 Cu1 118.5(5) . . ?
C213 N223 O23 112.7(7) . . ?
C213 N223 Cu2 126.6(6) . . ?
O23 N223 Cu2 120.7(5) . . ?
C214 N224 O24 112.6(7) . . ?
C214 N224 Cu2 125.7(6) . . ?
O24 N224 Cu2 121.6(5) . . ?
C441 C411 C431 107.9(11) . . ?
C441 C411 C41 109.9(10) . . ?
C431 C411 C41 110.9(9) . . ?
C441 C411 C421 110.7(10) . . ?
C431 C411 C421 107.7(10) . . ?
C41 C411 C421 109.7(9) . . ?
C442 C412 C432 107.6(11) . . ?
C442 C412 C422 105.2(12) . . ?
C432 C412 C422 111.2(12) . . ?
C442 C412 C42 113.2(10) . . ?
C432 C412 C42 111.0(9) . . ?
C422 C412 C42 108.5(10) . . ?
C433 C413 C423 117.7(11) . . ?
C433 C413 C43 111.5(10) . . ?
C423 C413 C43 113.5(9) . . ?
C433 C413 C443 100.4(11) . . ?
C423 C413 C443 105.4(10) . . ?
C43 C413 C443 106.6(9) . . ?
C454 C414 C424 126.2(17) . . ?
C454 C414 C434 51.7(17) . . ?
C424 C414 C434 111.9(9) . . ?
C454 C414 C44 121.3(17) . . ?
C424 C414 C44 112.4(8) . . ?
C434 C414 C44 111.1(8) . . ?
C454 C414 C474 113(2) . . ?
C424 C414 C474 45.1(14) . . ?
C434 C414 C474 142.9(15) . . ?
C44 C414 C474 105.5(14) . . ?
C454 C414 C444 54.6(17) . . ?
C424 C414 C444 106.0(9) . . ?
C434 C414 C444 106.1(9) . . ?
C44 C414 C444 108.9(8) . . ?
C474 C414 C444 66.4(14) . . ?
C454 C414 C464 111(2) . . ?
C424 C414 C464 52.9(16) . . ?
C434 C414 C464 66.3(16) . . ?
C44 C414 C464 106.1(16) . . ?
C474 C414 C464 98(2) . . ?
C444 C414 C464 144.3(16) . . ?
C411 C421 H75A 109.5 . . ?
C411 C421 H75B 109.5 . . ?
H75A C421 H75B 109.5 . . ?
C411 C421 H75C 109.5 . . ?
H75A C421 H75C 109.5 . . ?
H75B C421 H75C 109.5 . . ?
C412 C422 H20B 109.5 . . ?
C412 C422 H20C 109.5 . . ?
H20B C422 H20C 109.5 . . ?
C412 C422 H20D 109.5 . . ?
H20B C422 H20D 109.5 . . ?
H20C C422 H20D 109.5 . . ?
C413 C423 H82A 109.5 . . ?
C413 C423 H82B 109.5 . . ?
H82A C423 H82B 109.5 . . ?
C413 C423 H82C 109.5 . . ?
H82A C423 H82C 109.5 . . ?
H82B C423 H82C 109.5 . . ?
C414 C424 H79A 109.5 . . ?
C414 C424 H79B 109.5 . . ?
H79A C424 H79B 109.5 . . ?
C414 C424 H79C 109.5 . . ?
H79A C424 H79C 109.5 . . ?
H79B C424 H79C 109.5 . . ?
C411 C431 H10G 109.5 . . ?
C411 C431 H10U 109.5 . . ?
H10G C431 H10U 109.5 . . ?
C411 C431 H10I 109.5 . . ?
H10G C431 H10I 109.5 . . ?
H10U C431 H10I 109.5 . . ?
C412 C432 H88A 109.5 . . ?
C412 C432 H88B 109.5 . . ?
H88A C432 H88B 109.5 . . ?
C412 C432 H88C 109.5 . . ?
H88A C432 H88C 109.5 . . ?
H88B C432 H88C 109.5 . . ?
C413 C433 H10D 109.5 . . ?
C413 C433 H10E 109.5 . . ?
H10D C433 H10E 109.5 . . ?
C413 C433 H10F 109.5 . . ?
H10D C433 H10F 109.5 . . ?
H10E C433 H10F 109.5 . . ?
C414 C434 H94A 109.5 . . ?
C414 C434 H94B 109.5 . . ?
H94A C434 H94B 109.5 . . ?
C414 C434 H94C 109.5 . . ?
H94A C434 H94C 109.5 . . ?
H94B C434 H94C 109.5 . . ?
C411 C441 H81A 109.5 . . ?
C411 C441 H81B 109.5 . . ?
H81A C441 H81B 109.5 . . ?
C411 C441 H81C 109.5 . . ?
H81A C441 H81C 109.5 . . ?
H81B C441 H81C 109.5 . . ?
C412 C442 H10S 109.5 . . ?
C412 C442 H10T 109.5 . . ?
H10S C442 H10T 109.5 . . ?
C412 C442 H10L 109.5 . . ?
H10S C442 H10L 109.5 . . ?
H10T C442 H10L 109.5 . . ?
C413 C443 H84A 109.5 . . ?
C413 C443 H84B 109.5 . . ?
H84A C443 H84B 109.5 . . ?
C413 C443 H84C 109.5 . . ?
H84A C443 H84C 109.5 . . ?
H84B C443 H84C 109.5 . . ?
C414 C444 H10A 109.5 . . ?
C414 C444 H10B 109.5 . . ?
H10A C444 H10B 109.5 . . ?
C414 C444 H10C 109.5 . . ?
H10A C444 H10C 109.5 . . ?
H10B C444 H10C 109.5 . . ?
C414 C454 H79D 109.5 . . ?
C414 C454 H79E 109.5 . . ?
H79D C454 H79E 109.5 . . ?
C414 C454 H79F 109.5 . . ?
H79D C454 H79F 109.5 . . ?
H79E C454 H79F 109.5 . . ?
C414 C464 H94D 109.5 . . ?
C414 C464 H94E 109.5 . . ?
H94D C464 H94E 109.5 . . ?
C414 C464 H94F 109.5 . . ?
H94D C464 H94F 109.5 . . ?
H94E C464 H94F 109.5 . . ?
C414 C474 H10J 109.5 . . ?
C414 C474 H10K 109.5 . . ?
H10J C474 H10K 109.5 . . ?
C414 C474 H10H 109.5 . . ?
H10J C474 H10H 109.5 . . ?
H10K C474 H10H 109.5 . . ?
N621 C611 C61 117.2(8) . . ?
N621 C611 H56A 108.0 . . ?
C61 C611 H56A 108.0 . . ?
N621 C611 H56B 108.0 . . ?
C61 C611 H56B 108.0 . . ?
H56A C611 H56B 107.2 . . ?
N622 C612 C62 114.1(7) . . ?
N622 C612 H51A 108.7 . . ?
C62 C612 H51A 108.7 . . ?
N622 C612 H51B 108.7 . . ?
C62 C612 H51B 108.7 . . ?
H51A C612 H51B 107.6 . . ?
N623 C613 C63 113.3(7) . . ?
N623 C613 H18A 108.9 . . ?
C63 C613 H18A 108.9 . . ?
N623 C613 H18B 108.9 . . ?
C63 C613 H18B 108.9 . . ?
H18A C613 H18B 107.7 . . ?
N624 C614 C64 114.4(6) . . ?
N624 C614 H34A 108.7 . . ?
C64 C614 H34A 108.7 . . ?
N624 C614 H34B 108.7 . . ?
C64 C614 H34B 108.7 . . ?
H34A C614 H34B 107.6 . . ?
C641 N621 C611 109.1(8) . . ?
C641 N621 C631 112.6(9) . . ?
C611 N621 C631 107.3(9) . . ?
C642 N622 C612 112.7(6) . . ?
C642 N622 C632 110.1(7) . . ?
C612 N622 C632 107.6(6) . . ?
C643 N623 C613 112.5(8) . . ?
C643 N623 C633 112.9(8) . . ?
C613 N623 C633 107.8(8) . . ?
C644 N624 C634 111.1(7) . . ?
C644 N624 C614 109.6(7) . . ?
C634 N624 C614 109.1(7) . . ?
N621 C631 H76A 109.5 . . ?
N621 C631 H76B 109.5 . . ?
H76A C631 H76B 109.5 . . ?
N621 C631 H76C 109.5 . . ?
H76A C631 H76C 109.5 . . ?
H76B C631 H76C 109.5 . . ?
N622 C632 H31A 109.5 . . ?
N622 C632 H31B 109.5 . . ?
H31A C632 H31B 109.5 . . ?
N622 C632 H31C 109.5 . . ?
H31A C632 H31C 109.5 . . ?
H31B C632 H31C 109.5 . . ?
N623 C633 H59A 109.5 . . ?
N623 C633 H59B 109.5 . . ?
H59A C633 H59B 109.5 . . ?
N623 C633 H59C 109.5 . . ?
H59A C633 H59C 109.5 . . ?
H59B C633 H59C 109.5 . . ?
N624 C634 H67A 109.5 . . ?
N624 C634 H67B 109.5 . . ?
H67A C634 H67B 109.5 . . ?
N624 C634 H67C 109.5 . . ?
H67A C634 H67C 109.5 . . ?
H67B C634 H67C 109.5 . . ?
N621 C641 C651 113.2(10) . . ?
N621 C641 H68A 108.9 . . ?
C651 C641 H68A 108.9 . . ?
N621 C641 H68B 108.9 . . ?
C651 C641 H68B 108.9 . . ?
H68A C641 H68B 107.8 . . ?
N622 C642 C652 113.8(7) . . ?
N622 C642 H57A 108.8 . . ?
C652 C642 H57A 108.8 . . ?
N622 C642 H57B 108.8 . . ?
C652 C642 H57B 108.8 . . ?
H57A C642 H57B 107.7 . . ?
N623 C643 C653 111.5(9) . . ?
N623 C643 H71A 109.3 . . ?
C653 C643 H71A 109.3 . . ?
N623 C643 H71B 109.3 . . ?
C653 C643 H71B 109.3 . . ?
H71A C643 H71B 108.0 . . ?
N624 C644 C654 115.9(8) . . ?
N624 C644 H49A 108.3 . . ?
C654 C644 H49A 108.3 . . ?
N624 C644 H49B 108.3 . . ?
C654 C644 H49B 108.3 . . ?
H49A C644 H49B 107.4 . . ?
C661 C651 C641 112.5(11) . . ?
C661 C651 H60A 109.1 . . ?
C641 C651 H60A 109.1 . . ?
C661 C651 H60B 109.1 . . ?
C641 C651 H60B 109.1 . . ?
H60A C651 H60B 107.8 . . ?
C642 C652 C662 110.8(7) . . ?
C642 C652 H36A 109.5 . . ?
C662 C652 H36A 109.5 . . ?
C642 C652 H36B 109.5 . . ?
C662 C652 H36B 109.5 . . ?
H36A C652 H36B 108.1 . . ?
C663 C653 C643 113.0(10) . . ?
C663 C653 H89A 109.0 . . ?
C643 C653 H89A 109.0 . . ?
C663 C653 H89B 109.0 . . ?
C643 C653 H89B 109.0 . . ?
H89A C653 H89B 107.8 . . ?
C664 C654 C644 114.4(7) . . ?
C664 C654 H42A 108.7 . . ?
C644 C654 H42A 108.7 . . ?
C664 C654 H42B 108.7 . . ?
C644 C654 H42B 108.7 . . ?
H42A C654 H42B 107.6 . . ?
C651 C661 C663 113.2(10) . . ?
C651 C661 H73A 108.9 . . ?
C663 C661 H73A 108.9 . . ?
C651 C661 H73B 108.9 . . ?
C663 C661 H73B 108.9 . . ?
H73A C661 H73B 107.8 . . ?
C664 C662 C652 113.6(7) . . ?
C664 C662 H80A 108.8 . . ?
C652 C662 H80A 108.8 . . ?
C664 C662 H80B 108.8 . . ?
C652 C662 H80B 108.8 . . ?
H80A C662 H80B 107.7 . . ?
C653 C663 C661 109.5(10) . . ?
C653 C663 H66A 109.8 . . ?
C661 C663 H66A 109.8 . . ?
C653 C663 H66B 109.8 . . ?
C661 C663 H66B 109.8 . . ?
H66A C663 H66B 108.2 . . ?
C662 C664 C654 114.9(6) . . ?
C662 C664 H61A 108.5 . . ?
C654 C664 H61A 108.5 . . ?
C662 C664 H61B 108.5 . . ?
C654 C664 H61B 108.5 . . ?
H61A C664 H61B 107.5 . . ?
C112 C111 Cl11 114.0(7) . . ?
C112 C111 H66C 108.8 . . ?
Cl11 C111 H66C 108.8 . . ?
C112 C111 H66D 108.8 . . ?
Cl11 C111 H66D 108.8 . . ?
H66C C111 H66D 107.7 . . ?
C111 C112 Cl12 116.6(12) . . ?
C111 C112 H66E 108.1 . . ?
Cl12 C112 H66E 108.1 . . ?
C111 C112 H66F 108.1 . . ?
Cl12 C112 H66F 108.1 . . ?
H66E C112 H66F 107.3 . . ?
C202 C201 Cl21 109.9(14) . . ?
C202 C201 H77A 109.7 . . ?
Cl21 C201 H77A 109.7 . . ?
C202 C201 H77B 109.7 . . ?
Cl21 C201 H77B 109.7 . . ?
H77A C201 H77B 108.2 . . ?
C201 C202 Cl22 113.6(15) . . ?
C201 C202 H77C 108.8 . . ?
Cl22 C202 H77C 108.8 . . ?
C201 C202 H77D 108.8 . . ?
Cl22 C202 H77D 108.8 . . ?
H77C C202 H77D 107.7 . . ?
C302 C301 Cl31 112(2) . . ?
C302 C301 H30E 109.2 . . ?
Cl31 C301 H30E 109.2 . . ?
C302 C301 H30F 109.2 . . ?
Cl31 C301 H30F 109.2 . . ?
H30E C301 H30F 107.9 . . ?
C301 C302 Cl32 117(2) . . ?
C301 C302 H30G 108.0 . . ?
Cl32 C302 H30G 108.0 . . ?
C301 C302 H30H 108.0 . . ?
Cl32 C302 H30H 108.0 . . ?
H30G C302 H30H 107.3 . . ?
C30B C30A Cl3A 113(2) . . ?
C30B C30A H30A 109.1 . . ?
Cl3A C30A H30A 109.1 . . ?
C30B C30A H30B 109.1 . . ?
Cl3A C30A H30B 109.1 . . ?
H30A C30A H30B 107.8 . . ?
C30A C30B Cl3B 113(3) . . ?
C30A C30B H30C 108.9 . . ?
Cl3B C30B H30C 108.9 . . ?
C30A C30B H30D 108.9 . . ?
Cl3B C30B H30D 108.9 . . ?
H30C C30B H30D 107.7 . . ?

loop_
_geom_bond_atom_site_label_1
_geom_bond_atom_site_label_2
_geom_bond_distance
_geom_bond_site_symmetry_2
_geom_bond_publ_flag
Cu1 O11 1.889(6) . ?
Cu1 O12 1.901(6) . ?
Cu1 N221 1.965(7) . ?
Cu1 N222 1.994(7) . ?
Cu2 O14 1.869(6) . ?
Cu2 O13 1.909(6) . ?
Cu2 N223 1.976(7) . ?
Cu2 N224 1.989(8) . ?
O11 C11 1.299(11) . ?
C11 C21 1.400(13) . ?
C11 C61 1.405(13) . ?
C12 O12 1.299(10) . ?
C12 C62 1.409(12) . ?
C12 C22 1.427(12) . ?
O13 C13 1.297(10) . ?
C13 C63 1.397(12) . ?
C13 C23 1.411(12) . ?
O14 C14 1.337(10) . ?
C14 C64 1.386(12) . ?
C14 C24 1.424(12) . ?
O21 N221 1.399(9) . ?
O21 H21 0.8200 . ?
C21 C31 1.422(13) . ?
C21 C211 1.467(12) . ?
C22 C32 1.426(12) . ?
C22 C212 1.447(12) . ?
O22 N222 1.396(9) . ?
O22 H22 0.8200 . ?
O23 N223 1.397(9) . ?
O23 H23 0.8200 . ?
C23 C33 1.388(11) . ?
C23 C213 1.469(12) . ?
C24 C34 1.403(11) . ?
C24 C214 1.461(12) . ?
O24 N224 1.371(10) . ?
O24 H24 0.8200 . ?
C31 C41 1.353(14) . ?
C31 H52A 0.9300 . ?
C32 C42 1.342(13) . ?
C32 H27A 0.9300 . ?
C33 C43 1.360(12) . ?
C33 H62A 0.9300 . ?
C34 C44 1.375(12) . ?
C34 H48A 0.9300 . ?
C41 C51 1.434(14) . ?
C41 C411 1.537(15) . ?
C42 C52 1.399(13) . ?
C42 C412 1.547(13) . ?
C43 C53 1.428(13) . ?
C43 C413 1.524(14) . ?
C44 C54 1.373(12) . ?
C44 C414 1.535(12) . ?
C51 C61 1.381(13) . ?
C51 H50A 0.9300 . ?
C52 C62 1.374(12) . ?
C52 H14A 0.9300 . ?
C53 C63 1.405(12) . ?
C53 H47A 0.9300 . ?
C54 C64 1.406(11) . ?
C54 H39A 0.9300 . ?
C61 C611 1.499(14) . ?
C62 C612 1.521(11) . ?
C63 C613 1.533(12) . ?
C64 C614 1.511(11) . ?
C211 N221 1.283(11) . ?
C211 H40A 0.9300 . ?
C212 N222 1.253(11) . ?
C212 H37A 0.9300 . ?
C213 N223 1.289(11) . ?
C213 H20A 0.9300 . ?
C214 N224 1.294(12) . ?
C214 H44A 0.9300 . ?
C411 C441 1.490(17) . ?
C411 C431 1.532(18) . ?
C411 C421 1.546(16) . ?
C412 C442 1.430(17) . ?
C412 C432 1.494(16) . ?
C412 C422 1.50(2) . ?
C413 C433 1.442(17) . ?
C413 C423 1.484(17) . ?
C413 C443 1.597(18) . ?
C414 C454 1.33(3) . ?
C414 C424 1.472(16) . ?
C414 C434 1.529(16) . ?
C414 C474 1.55(3) . ?
C414 C444 1.580(15) . ?
C414 C464 1.68(4) . ?
C421 H75A 0.9600 . ?
C421 H75B 0.9600 . ?
C421 H75C 0.9600 . ?
C422 H20B 0.9600 . ?
C422 H20C 0.9600 . ?
C422 H20D 0.9600 . ?
C423 H82A 0.9600 . ?
C423 H82B 0.9600 . ?
C423 H82C 0.9600 . ?
C424 H79A 0.9600 . ?
C424 H79B 0.9600 . ?
C424 H79C 0.9600 . ?
C431 H10G 0.9600 . ?
C431 H10U 0.9600 . ?
C431 H10I 0.9600 . ?
C432 H88A 0.9600 . ?
C432 H88B 0.9600 . ?
C432 H88C 0.9600 . ?
C433 H10D 0.9600 . ?
C433 H10E 0.9600 . ?
C433 H10F 0.9600 . ?
C434 H94A 0.9600 . ?
C434 H94B 0.9600 . ?
C434 H94C 0.9600 . ?
C441 H81A 0.9600 . ?
C441 H81B 0.9600 . ?
C441 H81C 0.9600 . ?
C442 H10S 0.9600 . ?
C442 H10T 0.9600 . ?
C442 H10L 0.9600 . ?
C443 H84A 0.9600 . ?
C443 H84B 0.9600 . ?
C443 H84C 0.9600 . ?
C444 H10A 0.9600 . ?
C444 H10B 0.9600 . ?
C444 H10C 0.9600 . ?
C454 H79D 0.9600 . ?
C454 H79E 0.9600 . ?
C454 H79F 0.9600 . ?
C464 H94D 0.9600 . ?
C464 H94E 0.9600 . ?
C464 H94F 0.9600 . ?
C474 H10J 0.9600 . ?
C474 H10K 0.9600 . ?
C474 H10H 0.9600 . ?
C611 N621 1.460(13) . ?
C611 H56A 0.9700 . ?
C611 H56B 0.9700 . ?
C612 N622 1.461(10) . ?
C612 H51A 0.9700 . ?
C612 H51B 0.9700 . ?
C613 N623 1.458(11) . ?
C613 H18A 0.9700 . ?
C613 H18B 0.9700 . ?
C614 N624 1.478(11) . ?
C614 H34A 0.9700 . ?
C614 H34B 0.9700 . ?
N621 C641 1.430(15) . ?
N621 C631 1.476(14) . ?
N622 C642 1.458(11) . ?
N622 C632 1.469(11) . ?
N623 C643 1.421(14) . ?
N623 C633 1.462(13) . ?
N624 C644 1.436(11) . ?
N624 C634 1.462(11) . ?
C631 H76A 0.9600 . ?
C631 H76B 0.9600 . ?
C631 H76C 0.9600 . ?
C632 H31A 0.9600 . ?
C632 H31B 0.9600 . ?
C632 H31C 0.9600 . ?
C633 H59A 0.9600 . ?
C633 H59B 0.9600 . ?
C633 H59C 0.9600 . ?
C634 H67A 0.9600 . ?
C634 H67B 0.9600 . ?
C634 H67C 0.9600 . ?
C641 C651 1.506(16) . ?
C641 H68A 0.9700 . ?
C641 H68B 0.9700 . ?
C642 C652 1.506(12) . ?
C642 H57A 0.9700 . ?
C642 H57B 0.9700 . ?
C643 C653 1.556(15) . ?
C643 H71A 0.9700 . ?
C643 H71B 0.9700 . ?
C644 C654 1.510(13) . ?
C644 H49A 0.9700 . ?
C644 H49B 0.9700 . ?
C651 C661 1.462(17) . ?
C651 H60A 0.9700 . ?
C651 H60B 0.9700 . ?
C652 C662 1.551(13) . ?
C652 H36A 0.9700 . ?
C652 H36B 0.9700 . ?
C653 C663 1.455(16) . ?
C653 H89A 0.9700 . ?
C653 H89B 0.9700 . ?
C654 C664 1.500(10) . ?
C654 H42A 0.9700 . ?
C654 H42B 0.9700 . ?
C661 C663 1.590(16) . ?
C661 H73A 0.9700 . ?
C661 H73B 0.9700 . ?
C662 C664 1.490(10) . ?
C662 H80A 0.9700 . ?
C662 H80B 0.9700 . ?
C663 H66A 0.9700 . ?
C663 H66B 0.9700 . ?
C664 H61A 0.9700 . ?
C664 H61B 0.9700 . ?
Cl11 C111 1.7250 . ?
Cl12 C112 1.786(14) . ?
C111 C112 1.419(16) . ?
C111 H66C 0.9700 . ?
C111 H66D 0.9700 . ?
C112 H66E 0.9700 . ?
C112 H66F 0.9700 . ?
C201 C202 1.38(2) . ?
C201 Cl21 1.821(16) . ?
C201 H77A 0.9700 . ?
C201 H77B 0.9700 . ?
C202 Cl22 1.811(15) . ?
C202 H77C 0.9700 . ?
C202 H77D 0.9700 . ?
Cl31 C301 1.80(2) . ?
Cl32 C302 1.75(2) . ?
C301 C302 1.37(3) . ?
C301 H30E 0.9700 . ?
C301 H30F 0.9700 . ?
C302 H30G 0.9700 . ?
C302 H30H 0.9700 . ?
Cl3A C30A 1.77(2) . ?
Cl3B C30B 1.76(2) . ?
C30A C30B 1.40(3) . ?
C30A H30A 0.9700 . ?
C30A H30B 0.9700 . ?
C30B H30C 0.9700 . ?
C30B H30D 0.9700 . ?
